data_1562756
loop_
_publ_author_name
'Gugkaeva, Zalina T.'
'Smol'yakov, Alexander F.'
'Maleev, Victor I.'
'Larionov, Vladimir A.'

_publ_section_title
;
 A general asymmetric synthesis of artificial aliphatic and
 perfluoroalkylated \a-amino acids by Luche's cross-electrophile coupling
 reaction.
;
_journal_issue 24
_journal_name_full 'Organic &amp; biomolecular chemistry'
_journal_page_first 5327
_journal_page_last 5332
_journal_paper_doi 10.1039/d1ob00805f
_journal_volume 19
_journal_year 2021
_chemical_absolute_configuration ad
_chemical_formula_moiety 'C34 H37 N3 Ni O3'
_chemical_formula_sum 'C34 H37 N3 Ni O3'
_chemical_formula_weight 594.37
_space_group_crystal_system orthorhombic
_space_group_IT_number 19
_space_group_name_Hall 'P 2ac 2ab'
_space_group_name_H-M_alt 'P 21 21 21'
_atom_sites_solution_hydrogens geom
_atom_sites_solution_primary dual
_audit_creation_date 2021-03-11
_audit_creation_method
;
Olex2 1.2
(compiled 2018.05.29 svn.r3508 for OlexSys, GUI svn.r5506)
;
_audit_update_record
;
2021-03-11 deposited with the CCDC.	2021-05-20 downloaded from the CCDC.
;
_cell_angle_alpha 90
_cell_angle_beta 90
_cell_angle_gamma 90
_cell_formula_units_Z 4
_cell_length_a 11.746(2)
_cell_length_b 12.121(2)
_cell_length_c 20.783(4)
_cell_measurement_reflns_used 3789
_cell_measurement_temperature 120
_cell_measurement_theta_max 23.99
_cell_measurement_theta_min 2.414
_cell_volume 2958.9(9)
_computing_cell_refinement 'SAINT v8.34A (Bruker, 2013)'
_computing_data_reduction 'SAINT v8.34A (Bruker, 2013)'
_computing_molecular_graphics 'Olex2 (Dolomanov et al., 2009)'
_computing_publication_material 'Olex2 (Dolomanov et al., 2009)'
_computing_structure_refinement 'XL (Sheldrick, 2008)'
_computing_structure_solution 'ShelXT (Sheldrick, 2015)'
_diffrn_ambient_temperature 120
_diffrn_detector_area_resol_mean 8
_diffrn_measured_fraction_theta_full 1.000
_diffrn_measured_fraction_theta_max 1.000
_diffrn_measurement_device_type 'Bruker SMART APEX CCD area detector'
_diffrn_measurement_method '\f and \w scans'
_diffrn_radiation_monochromator graphite
_diffrn_radiation_type MoK\a
_diffrn_radiation_wavelength 0.71073
_diffrn_reflns_av_R_equivalents 0.1006
_diffrn_reflns_av_unetI/netI 0.0768
_diffrn_reflns_Laue_measured_fraction_full 1.000
_diffrn_reflns_Laue_measured_fraction_max 1.000
_diffrn_reflns_limit_h_max 14
_diffrn_reflns_limit_h_min -14
_diffrn_reflns_limit_k_max 14
_diffrn_reflns_limit_k_min -14
_diffrn_reflns_limit_l_max 25
_diffrn_reflns_limit_l_min -25
_diffrn_reflns_number 29023
_diffrn_reflns_point_group_measured_fraction_full 1.000
_diffrn_reflns_point_group_measured_fraction_max 1.000
_diffrn_reflns_theta_full 25.242
_diffrn_reflns_theta_max 25.999
_diffrn_reflns_theta_min 1.945
_diffrn_source 'sealed tube'
_diffrn_standards_number 0
_exptl_absorpt_coefficient_mu 0.695
_exptl_absorpt_correction_T_max 0.7459
_exptl_absorpt_correction_T_min 0.5723
_exptl_absorpt_correction_type multi-scan
_exptl_absorpt_process_details
'SADABS-2008/1 (Bruker,2008) was used for absorption correction. wR2(int) was 0.1117 before and 0.0824 after correction. The Ratio of minimum to maximum transmission is 0.7673. The \l/2 correction factor is 0.0015.'
_exptl_crystal_colour red
_exptl_crystal_colour_primary red
_exptl_crystal_density_diffrn 1.334
_exptl_crystal_description needle
_exptl_crystal_F_000 1256
_exptl_crystal_size_max 0.35
_exptl_crystal_size_mid 0.07
_exptl_crystal_size_min 0.05
_refine_diff_density_max 0.523
_refine_diff_density_min -0.637
_refine_diff_density_rms 0.068
_refine_ls_abs_structure_details
;
 Flack x determined using 1784 quotients [(I+)-(I-)]/[(I+)+(I-)]
 (Parsons, Flack and Wagner, Acta Cryst. B69 (2013) 249-259).
;
_refine_ls_abs_structure_Flack -0.001(12)
_refine_ls_extinction_method none
_refine_ls_goodness_of_fit_ref 1.020
_refine_ls_hydrogen_treatment constr
_refine_ls_matrix_type full
_refine_ls_number_parameters 370
_refine_ls_number_reflns 5822
_refine_ls_number_restraints 0
_refine_ls_restrained_S_all 1.020
_refine_ls_R_factor_all 0.0638
_refine_ls_R_factor_gt 0.0445
_refine_ls_shift/su_max 0.001
_refine_ls_shift/su_mean 0.000
_refine_ls_structure_factor_coef Fsqd
_refine_ls_weighting_details 'w=1/[\s^2^(Fo^2^)+(0.0429P)^2^] where P=(Fo^2^+2Fc^2^)/3'
_refine_ls_weighting_scheme calc
_refine_ls_wR_factor_gt 0.0944
_refine_ls_wR_factor_ref 0.1030
_reflns_Friedel_coverage 0.776
_reflns_Friedel_fraction_full 1.000
_reflns_Friedel_fraction_max 1.000
_reflns_number_gt 4729
_reflns_number_total 5822
_reflns_threshold_expression 'I > 2\s(I)'
_cod_data_source_file d1ob00805f2.cif
_cod_data_source_block a
_cod_depositor_comments 'Adding full bibliography for 1562756--1562757.cif.'
_cod_original_cell_volume 2958.9(10)
_cod_database_code 1562756
_shelxl_version_number 2014/6
_shelx_space_group_comment
;
The symmetry employed for this shelxl refinement is uniquely defined
by the following loop, which should always be used as a source of
symmetry information in preference to the above space-group names.
They are only intended as comments.
;
_olex2_refinement_description
;
1. Fixed Uiso
 At 1.2 times of:
  All C(H) groups, All C(H,H) groups
2.a Ternary CH refined with riding coordinates:
 C2(H2), C4(H4), C24(H24)
2.b Secondary CH2 refined with riding coordinates:
 C3(H3A,H3B), C5(H5A,H5B), C6(H6A,H6B), C7(H7A,H7B), C8(H8A,H8B), C9(H9A,H9B),
 C25(H25A,H25B), C26(H26A,H26B), C27(H27A,H27B), C28(H28A,H28B)
2.c Aromatic/amide H refined with riding coordinates:
 C12(H12), C13(H13), C14(H14), C15(H15), C16(H16), C18(H18), C19(H19),
 C20(H20), C21(H21), C30(H30), C31(H31), C32(H32), C33(H33), C34(H34)
;
_olex2_submission_special_instructions 'No special instructions were received'

loop_
_space_group_symop_operation_xyz
'x, y, z'
'-x+1/2, -y, z+1/2'
'-x, y+1/2, -z+1/2'
'x+1/2, -y+1/2, -z'

loop_
_atom_site_label
_atom_site_type_symbol
_atom_site_fract_x
_atom_site_fract_y
_atom_site_fract_z
_atom_site_U_iso_or_equiv
_atom_site_adp_type
_atom_site_occupancy
_atom_site_site_symmetry_order
_atom_site_calc_flag
_atom_site_refinement_flags_posn
_atom_site_refinement_flags_adp
_atom_site_refinement_flags_occupancy
_atom_site_disorder_assembly
_atom_site_disorder_group
Ni1 Ni 0.36973(5) 0.65022(5) 0.61449(3) 0.01897(16) Uani 1 1 d . . . . .
O1 O 0.3438(3) 0.6384(3) 0.70294(14) 0.0236(8) Uani 1 1 d . . . . .
O2 O 0.4284(3) 0.5764(3) 0.79345(15) 0.0270(8) Uani 1 1 d . . . . .
O3 O 0.3489(3) 0.7700(3) 0.43933(15) 0.0296(9) Uani 1 1 d . . . . .
N1 N 0.4980(3) 0.5664(3) 0.62866(17) 0.0185(9) Uani 1 1 d . . . . .
N2 N 0.3901(3) 0.6540(3) 0.52619(17) 0.0185(8) Uani 1 1 d . . . . .
N3 N 0.2404(3) 0.7481(3) 0.60297(18) 0.0212(9) Uani 1 1 d . . . . .
C1 C 0.4301(4) 0.5985(4) 0.7359(2) 0.0213(11) Uani 1 1 d . . . . .
C2 C 0.5384(4) 0.5831(4) 0.6957(2) 0.0190(10) Uani 1 1 d . . . . .
H2 H 0.5820 0.5191 0.7106 0.023 Uiso 1 1 calc R . . . .
C3 C 0.6114(4) 0.6885(4) 0.6980(2) 0.0214(11) Uani 1 1 d . . . . .
H3A H 0.5637 0.7516 0.6881 0.026 Uiso 1 1 calc R . . . .
H3B H 0.6701 0.6839 0.6653 0.026 Uiso 1 1 calc R . . . .
C4 C 0.6678(4) 0.7065(4) 0.7641(2) 0.0252(12) Uani 1 1 d . . . . .
H4 H 0.6169 0.6756 0.7968 0.030 Uiso 1 1 calc R . . . .
C5 C 0.7826(4) 0.6452(5) 0.7692(2) 0.0305(12) Uani 1 1 d . . . . .
H5A H 0.8049 0.6411 0.8140 0.037 Uiso 1 1 calc R . . . .
H5B H 0.7730 0.5703 0.7536 0.037 Uiso 1 1 calc R . . . .
C6 C 0.8781(5) 0.7014(5) 0.7307(2) 0.0343(13) Uani 1 1 d . . . . .
H6A H 0.9499 0.6651 0.7400 0.041 Uiso 1 1 calc R . . . .
H6B H 0.8630 0.6931 0.6851 0.041 Uiso 1 1 calc R . . . .
C7 C 0.8882(5) 0.8237(5) 0.7468(3) 0.0352(14) Uani 1 1 d . . . . .
H7A H 0.9129 0.8320 0.7910 0.042 Uiso 1 1 calc R . . . .
H7B H 0.9452 0.8572 0.7192 0.042 Uiso 1 1 calc R . . . .
C8 C 0.7748(4) 0.8827(5) 0.7375(3) 0.0315(13) Uani 1 1 d . . . . .
H8A H 0.7527 0.8794 0.6926 0.038 Uiso 1 1 calc R . . . .
H8B H 0.7827 0.9597 0.7494 0.038 Uiso 1 1 calc R . . . .
C9 C 0.6826(4) 0.8287(4) 0.7790(2) 0.0303(13) Uani 1 1 d . . . . .
H9A H 0.7025 0.8371 0.8240 0.036 Uiso 1 1 calc R . . . .
H9B H 0.6108 0.8663 0.7719 0.036 Uiso 1 1 calc R . . . .
C10 C 0.5521(4) 0.5026(4) 0.5892(2) 0.0197(11) Uani 1 1 d . . . . .
C11 C 0.6551(3) 0.4392(4) 0.6118(2) 0.0179(10) Uani 1 1 d . . . . .
C12 C 0.7633(4) 0.4826(4) 0.6039(2) 0.0246(12) Uani 1 1 d . . . . .
H12 H 0.7729 0.5507 0.5840 0.030 Uiso 1 1 calc R . . . .
C13 C 0.8578(4) 0.4240(4) 0.6257(2) 0.0299(12) Uani 1 1 d . . . . .
H13 H 0.9306 0.4529 0.6205 0.036 Uiso 1 1 calc R . . . .
C14 C 0.8430(4) 0.3231(4) 0.6551(2) 0.0263(12) Uani 1 1 d . . . . .
H14 H 0.9061 0.2841 0.6696 0.032 Uiso 1 1 calc R . . . .
C15 C 0.7353(4) 0.2790(4) 0.6633(2) 0.0240(11) Uani 1 1 d . . . . .
H15 H 0.7262 0.2110 0.6832 0.029 Uiso 1 1 calc R . . . .
C16 C 0.6403(4) 0.3372(4) 0.6414(2) 0.0217(10) Uani 1 1 d . . . . .
H16 H 0.5677 0.3080 0.6465 0.026 Uiso 1 1 calc R . . . .
C17 C 0.5166(4) 0.4924(4) 0.5216(2) 0.0186(10) Uani 1 1 d . . . . .
C18 C 0.5589(4) 0.4024(4) 0.4868(2) 0.0220(11) Uani 1 1 d . . . . .
H18 H 0.6085 0.3536 0.5069 0.026 Uiso 1 1 calc R . . . .
C19 C 0.5291(4) 0.3839(4) 0.4233(2) 0.0248(11) Uani 1 1 d . . . . .
H19 H 0.5560 0.3225 0.4012 0.030 Uiso 1 1 calc R . . . .
C20 C 0.4577(4) 0.4599(4) 0.3934(2) 0.0268(11) Uani 1 1 d . . . . .
H20 H 0.4375 0.4488 0.3507 0.032 Uiso 1 1 calc R . . . .
C21 C 0.4163(4) 0.5505(4) 0.4252(2) 0.0234(11) Uani 1 1 d . . . . .
H21 H 0.3711 0.6010 0.4032 0.028 Uiso 1 1 calc R . . . .
C22 C 0.4415(4) 0.5682(4) 0.4912(2) 0.0185(10) Uani 1 1 d . . . . .
C23 C 0.3378(4) 0.7408(4) 0.4960(2) 0.0235(11) Uani 1 1 d . . . . .
C24 C 0.2618(4) 0.8082(4) 0.5408(2) 0.0228(11) Uani 1 1 d . . . . .
H24 H 0.1886 0.8204 0.5194 0.027 Uiso 1 1 calc R . . . .
C25 C 0.3125(5) 0.9208(4) 0.5588(3) 0.0287(12) Uani 1 1 d . . . . .
H25A H 0.2597 0.9800 0.5490 0.034 Uiso 1 1 calc R . . . .
H25B H 0.3833 0.9339 0.5360 0.034 Uiso 1 1 calc R . . . .
C26 C 0.3332(5) 0.9122(4) 0.6317(2) 0.0307(13) Uani 1 1 d . . . . .
H26A H 0.4068 0.8797 0.6411 0.037 Uiso 1 1 calc R . . . .
H26B H 0.3281 0.9838 0.6524 0.037 Uiso 1 1 calc R . . . .
C27 C 0.2373(4) 0.8376(4) 0.6522(2) 0.0294(12) Uani 1 1 d . . . . .
H27A H 0.2502 0.8084 0.6951 0.035 Uiso 1 1 calc R . . . .
H27B H 0.1649 0.8762 0.6515 0.035 Uiso 1 1 calc R . . . .
C28 C 0.1305(4) 0.6844(4) 0.6023(2) 0.0271(11) Uani 1 1 d . . . . .
H28A H 0.0693 0.7328 0.5887 0.033 Uiso 1 1 calc R . . . .
H28B H 0.1136 0.6593 0.6456 0.033 Uiso 1 1 calc R . . . .
C29 C 0.1356(4) 0.5864(4) 0.5580(2) 0.0255(11) Uani 1 1 d . . . . .
C30 C 0.1066(4) 0.5958(5) 0.4929(2) 0.0314(13) Uani 1 1 d . . . . .
H30 H 0.0783 0.6621 0.4771 0.038 Uiso 1 1 calc R . . . .
C31 C 0.1199(5) 0.5059(5) 0.4518(3) 0.0396(15) Uani 1 1 d . . . . .
H31 H 0.1003 0.5122 0.4086 0.047 Uiso 1 1 calc R . . . .
C32 C 0.1623(5) 0.4072(5) 0.4751(3) 0.0427(16) Uani 1 1 d . . . . .
H32 H 0.1725 0.3478 0.4474 0.051 Uiso 1 1 calc R . . . .
C33 C 0.1896(5) 0.3968(5) 0.5398(3) 0.0399(15) Uani 1 1 d . . . . .
H33 H 0.2174 0.3303 0.5557 0.048 Uiso 1 1 calc R . . . .
C34 C 0.1753(4) 0.4861(4) 0.5806(3) 0.0298(13) Uani 1 1 d . . . . .
H34 H 0.1928 0.4786 0.6240 0.036 Uiso 1 1 calc R . . . .

loop_
_atom_site_aniso_label
_atom_site_aniso_U_11
_atom_site_aniso_U_22
_atom_site_aniso_U_33
_atom_site_aniso_U_23
_atom_site_aniso_U_13
_atom_site_aniso_U_12
Ni1 0.0195(3) 0.0260(3) 0.0114(3) -0.0013(3) -0.0011(3) 0.0035(3)
O1 0.0247(18) 0.034(2) 0.0124(16) -0.0014(15) -0.0012(13) 0.0074(17)
O2 0.031(2) 0.039(2) 0.0115(18) 0.0030(15) 0.0005(15) 0.0024(17)
O3 0.041(2) 0.033(2) 0.0148(17) 0.0067(15) 0.0026(16) 0.0080(18)
N1 0.023(2) 0.024(2) 0.009(2) -0.0015(16) -0.0012(16) -0.0008(18)
N2 0.020(2) 0.021(2) 0.0145(19) -0.0006(17) -0.0001(15) 0.004(2)
N3 0.025(2) 0.026(2) 0.012(2) 0.0007(17) 0.0014(16) 0.0038(18)
C1 0.022(3) 0.023(3) 0.018(3) -0.003(2) -0.001(2) -0.001(2)
C2 0.022(2) 0.028(3) 0.007(2) -0.003(2) -0.0029(19) 0.000(2)
C3 0.023(3) 0.026(2) 0.015(2) 0.0018(19) -0.004(2) 0.001(2)
C4 0.030(3) 0.035(3) 0.011(2) -0.002(2) -0.004(2) -0.006(2)
C5 0.032(3) 0.040(3) 0.020(3) 0.003(3) -0.011(2) -0.002(3)
C6 0.025(3) 0.050(3) 0.028(3) 0.006(2) -0.002(2) 0.002(3)
C7 0.029(3) 0.049(4) 0.028(3) 0.004(2) -0.001(2) -0.009(3)
C8 0.033(3) 0.036(3) 0.026(3) 0.000(2) -0.001(2) -0.006(2)
C9 0.033(3) 0.039(3) 0.018(3) -0.003(2) 0.001(2) -0.006(3)
C10 0.022(3) 0.019(2) 0.019(3) -0.001(2) 0.000(2) -0.001(2)
C11 0.016(2) 0.027(2) 0.011(2) -0.002(2) 0.0015(19) 0.0032(18)
C12 0.026(3) 0.026(3) 0.022(3) 0.004(2) 0.002(2) -0.002(2)
C13 0.017(2) 0.037(3) 0.036(3) -0.001(2) 0.001(2) -0.001(2)
C14 0.024(3) 0.031(3) 0.023(3) 0.001(2) -0.003(2) 0.009(2)
C15 0.031(3) 0.024(3) 0.017(2) 0.001(2) 0.000(2) 0.003(2)
C16 0.019(2) 0.027(3) 0.019(2) 0.000(2) 0.0023(19) -0.002(3)
C17 0.017(2) 0.024(3) 0.015(2) -0.003(2) 0.0022(19) -0.001(2)
C18 0.019(3) 0.026(3) 0.020(3) 0.000(2) 0.000(2) 0.003(2)
C19 0.026(3) 0.028(3) 0.020(3) -0.007(2) 0.004(2) 0.002(2)
C20 0.032(3) 0.035(3) 0.014(3) 0.001(2) 0.000(2) 0.000(2)
C21 0.026(3) 0.028(3) 0.016(3) 0.003(2) -0.002(2) 0.000(2)
C22 0.021(3) 0.020(2) 0.014(2) 0.000(2) 0.0020(19) -0.003(2)
C23 0.025(3) 0.025(3) 0.020(3) 0.001(2) -0.001(2) 0.001(2)
C24 0.027(3) 0.024(3) 0.017(3) 0.003(2) -0.003(2) 0.008(2)
C25 0.033(3) 0.022(3) 0.031(3) -0.003(2) -0.002(2) 0.008(2)
C26 0.035(3) 0.029(3) 0.028(3) -0.007(2) -0.005(2) 0.005(2)
C27 0.036(3) 0.033(3) 0.019(3) -0.007(2) -0.004(2) 0.011(3)
C28 0.018(2) 0.042(3) 0.021(3) 0.004(2) 0.000(2) 0.002(2)
C29 0.016(2) 0.039(3) 0.022(3) 0.000(2) 0.001(2) -0.004(3)
C30 0.022(3) 0.049(3) 0.023(3) 0.002(2) -0.005(2) -0.001(2)
C31 0.038(3) 0.057(4) 0.023(3) -0.009(3) -0.001(3) -0.018(3)
C32 0.048(4) 0.039(4) 0.042(4) -0.015(3) 0.006(3) -0.013(3)
C33 0.037(3) 0.033(3) 0.050(4) -0.003(3) -0.002(3) -0.007(3)
C34 0.029(3) 0.036(3) 0.025(3) 0.002(2) -0.002(2) -0.007(3)

loop_
_atom_type_symbol
_atom_type_description
_atom_type_scat_dispersion_real
_atom_type_scat_dispersion_imag
_atom_type_scat_source
C C 0.0033 0.0016 'International Tables Vol C Tables 4.2.6.8 and 6.1.1.4'
H H 0.0000 0.0000 'International Tables Vol C Tables 4.2.6.8 and 6.1.1.4'
N N 0.0061 0.0033 'International Tables Vol C Tables 4.2.6.8 and 6.1.1.4'
Ni Ni 0.3393 1.1124 'International Tables Vol C Tables 4.2.6.8 and 6.1.1.4'
O O 0.0106 0.0060 'International Tables Vol C Tables 4.2.6.8 and 6.1.1.4'

loop_
_geom_angle_atom_site_label_1
_geom_angle_atom_site_label_2
_geom_angle_atom_site_label_3
_geom_angle
_geom_angle_site_symmetry_1
_geom_angle_site_symmetry_3
_geom_angle_publ_flag
O1 Ni1 N3 92.34(15) . . ?
N1 Ni1 O1 86.19(15) . . ?
N1 Ni1 N2 93.83(16) . . ?
N1 Ni1 N3 175.51(17) . . ?
N2 Ni1 O1 176.42(17) . . ?
N2 Ni1 N3 87.90(16) . . ?
C1 O1 Ni1 114.5(3) . . ?
C2 N1 Ni1 109.7(3) . . ?
C10 N1 Ni1 129.1(3) . . ?
C10 N1 C2 121.2(4) . . ?
C22 N2 Ni1 123.3(3) . . ?
C23 N2 Ni1 114.5(3) . . ?
C23 N2 C22 121.6(4) . . ?
C24 N3 Ni1 105.7(3) . . ?
C24 N3 C28 112.6(4) . . ?
C27 N3 Ni1 112.3(3) . . ?
C27 N3 C24 104.0(4) . . ?
C27 N3 C28 111.0(4) . . ?
C28 N3 Ni1 111.0(3) . . ?
O1 C1 C2 113.6(4) . . ?
O2 C1 O1 125.1(5) . . ?
O2 C1 C2 121.3(4) . . ?
N1 C2 C1 105.2(4) . . ?
N1 C2 H2 110.9 . . ?
N1 C2 C3 108.7(4) . . ?
C1 C2 H2 110.9 . . ?
C1 C2 C3 110.1(4) . . ?
C3 C2 H2 110.9 . . ?
C2 C3 H3A 109.1 . . ?
C2 C3 H3B 109.1 . . ?
C2 C3 C4 112.7(4) . . ?
H3A C3 H3B 107.8 . . ?
C4 C3 H3A 109.1 . . ?
C4 C3 H3B 109.1 . . ?
C3 C4 H4 107.5 . . ?
C3 C4 C5 111.6(4) . . ?
C5 C4 H4 107.5 . . ?
C9 C4 C3 111.7(4) . . ?
C9 C4 H4 107.5 . . ?
C9 C4 C5 110.8(4) . . ?
C4 C5 H5A 109.0 . . ?
C4 C5 H5B 109.0 . . ?
H5A C5 H5B 107.8 . . ?
C6 C5 C4 112.9(4) . . ?
C6 C5 H5A 109.0 . . ?
C6 C5 H5B 109.0 . . ?
C5 C6 H6A 109.2 . . ?
C5 C6 H6B 109.2 . . ?
H6A C6 H6B 107.9 . . ?
C7 C6 C5 112.0(5) . . ?
C7 C6 H6A 109.2 . . ?
C7 C6 H6B 109.2 . . ?
C6 C7 H7A 109.4 . . ?
C6 C7 H7B 109.4 . . ?
H7A C7 H7B 108.0 . . ?
C8 C7 C6 111.2(5) . . ?
C8 C7 H7A 109.4 . . ?
C8 C7 H7B 109.4 . . ?
C7 C8 H8A 109.6 . . ?
C7 C8 H8B 109.6 . . ?
C7 C8 C9 110.2(4) . . ?
H8A C8 H8B 108.1 . . ?
C9 C8 H8A 109.6 . . ?
C9 C8 H8B 109.6 . . ?
C4 C9 C8 112.4(4) . . ?
C4 C9 H9A 109.1 . . ?
C4 C9 H9B 109.1 . . ?
C8 C9 H9A 109.1 . . ?
C8 C9 H9B 109.1 . . ?
H9A C9 H9B 107.8 . . ?
N1 C10 C11 120.1(4) . . ?
N1 C10 C17 121.1(4) . . ?
C17 C10 C11 118.8(4) . . ?
C12 C11 C10 120.4(4) . . ?
C12 C11 C16 120.3(4) . . ?
C16 C11 C10 119.4(4) . . ?
C11 C12 H12 120.1 . . ?
C11 C12 C13 119.9(4) . . ?
C13 C12 H12 120.1 . . ?
C12 C13 H13 120.1 . . ?
C14 C13 C12 119.7(5) . . ?
C14 C13 H13 120.1 . . ?
C13 C14 H14 119.6 . . ?
C13 C14 C15 120.8(5) . . ?
C15 C14 H14 119.6 . . ?
C14 C15 H15 120.1 . . ?
C14 C15 C16 119.7(4) . . ?
C16 C15 H15 120.1 . . ?
C11 C16 C15 119.5(4) . . ?
C11 C16 H16 120.2 . . ?
C15 C16 H16 120.2 . . ?
C18 C17 C10 117.3(4) . . ?
C18 C17 C22 119.7(4) . . ?
C22 C17 C10 123.0(4) . . ?
C17 C18 H18 119.0 . . ?
C19 C18 C17 121.9(5) . . ?
C19 C18 H18 119.0 . . ?
C18 C19 H19 121.0 . . ?
C18 C19 C20 118.1(5) . . ?
C20 C19 H19 121.0 . . ?
C19 C20 H20 119.0 . . ?
C21 C20 C19 122.0(5) . . ?
C21 C20 H20 119.0 . . ?
C20 C21 H21 119.6 . . ?
C20 C21 C22 120.8(5) . . ?
C22 C21 H21 119.6 . . ?
N2 C22 C17 121.1(4) . . ?
N2 C22 C21 121.4(4) . . ?
C21 C22 C17 117.4(4) . . ?
O3 C23 N2 127.6(4) . . ?
O3 C23 C24 119.2(4) . . ?
N2 C23 C24 113.2(4) . . ?
N3 C24 C23 111.3(4) . . ?
N3 C24 H24 108.5 . . ?
N3 C24 C25 106.7(4) . . ?
C23 C24 H24 108.5 . . ?
C23 C24 C25 113.4(4) . . ?
C25 C24 H24 108.5 . . ?
C24 C25 H25A 111.0 . . ?
C24 C25 H25B 111.0 . . ?
C24 C25 C26 103.9(4) . . ?
H25A C25 H25B 109.0 . . ?
C26 C25 H25A 111.0 . . ?
C26 C25 H25B 111.0 . . ?
C25 C26 H26A 111.4 . . ?
C25 C26 H26B 111.4 . . ?
H26A C26 H26B 109.3 . . ?
C27 C26 C25 101.6(4) . . ?
C27 C26 H26A 111.4 . . ?
C27 C26 H26B 111.4 . . ?
N3 C27 C26 102.9(4) . . ?
N3 C27 H27A 111.2 . . ?
N3 C27 H27B 111.2 . . ?
C26 C27 H27A 111.2 . . ?
C26 C27 H27B 111.2 . . ?
H27A C27 H27B 109.1 . . ?
N3 C28 H28A 109.2 . . ?
N3 C28 H28B 109.2 . . ?
N3 C28 C29 112.1(4) . . ?
H28A C28 H28B 107.9 . . ?
C29 C28 H28A 109.2 . . ?
C29 C28 H28B 109.2 . . ?
C30 C29 C28 121.2(5) . . ?
C34 C29 C28 119.9(4) . . ?
C34 C29 C30 118.8(5) . . ?
C29 C30 H30 119.9 . . ?
C31 C30 C29 120.1(5) . . ?
C31 C30 H30 119.9 . . ?
C30 C31 H31 119.9 . . ?
C32 C31 C30 120.1(5) . . ?
C32 C31 H31 119.9 . . ?
C31 C32 H32 119.9 . . ?
C31 C32 C33 120.1(6) . . ?
C33 C32 H32 119.9 . . ?
C32 C33 H33 120.2 . . ?
C34 C33 C32 119.5(6) . . ?
C34 C33 H33 120.2 . . ?
C29 C34 C33 121.4(5) . . ?
C29 C34 H34 119.3 . . ?
C33 C34 H34 119.3 . . ?

loop_
_geom_bond_atom_site_label_1
_geom_bond_atom_site_label_2
_geom_bond_distance
_geom_bond_site_symmetry_2
_geom_bond_publ_flag
Ni1 O1 1.869(3) . ?
Ni1 N1 1.841(4) . ?
Ni1 N2 1.851(4) . ?
Ni1 N3 1.942(4) . ?
O1 C1 1.315(6) . ?
O2 C1 1.226(6) . ?
O3 C23 1.237(5) . ?
N1 C2 1.485(5) . ?
N1 C10 1.294(6) . ?
N2 C22 1.406(6) . ?
N2 C23 1.369(6) . ?
N3 C24 1.503(6) . ?
N3 C27 1.492(6) . ?
N3 C28 1.504(6) . ?
C1 C2 1.534(6) . ?
C2 H2 0.9800 . ?
C2 C3 1.538(7) . ?
C3 H3A 0.9700 . ?
C3 H3B 0.9700 . ?
C3 C4 1.540(6) . ?
C4 H4 0.9800 . ?
C4 C5 1.544(7) . ?
C4 C9 1.522(7) . ?
C5 H5A 0.9700 . ?
C5 H5B 0.9700 . ?
C5 C6 1.537(7) . ?
C6 H6A 0.9700 . ?
C6 H6B 0.9700 . ?
C6 C7 1.524(7) . ?
C7 H7A 0.9700 . ?
C7 H7B 0.9700 . ?
C7 C8 1.524(7) . ?
C8 H8A 0.9700 . ?
C8 H8B 0.9700 . ?
C8 C9 1.532(7) . ?
C9 H9A 0.9700 . ?
C9 H9B 0.9700 . ?
C10 C11 1.508(6) . ?
C10 C17 1.472(6) . ?
C11 C12 1.386(6) . ?
C11 C16 1.392(6) . ?
C12 H12 0.9300 . ?
C12 C13 1.394(7) . ?
C13 H13 0.9300 . ?
C13 C14 1.378(7) . ?
C14 H14 0.9300 . ?
C14 C15 1.384(7) . ?
C15 H15 0.9300 . ?
C15 C16 1.395(7) . ?
C16 H16 0.9300 . ?
C17 C18 1.400(7) . ?
C17 C22 1.421(7) . ?
C18 H18 0.9300 . ?
C18 C19 1.383(7) . ?
C19 H19 0.9300 . ?
C19 C20 1.391(7) . ?
C20 H20 0.9300 . ?
C20 C21 1.371(7) . ?
C21 H21 0.9300 . ?
C21 C22 1.420(7) . ?
C23 C24 1.527(7) . ?
C24 H24 0.9800 . ?
C24 C25 1.536(7) . ?
C25 H25A 0.9700 . ?
C25 H25B 0.9700 . ?
C25 C26 1.539(7) . ?
C26 H26A 0.9700 . ?
C26 H26B 0.9700 . ?
C26 C27 1.507(7) . ?
C27 H27A 0.9700 . ?
C27 H27B 0.9700 . ?
C28 H28A 0.9700 . ?
C28 H28B 0.9700 . ?
C28 C29 1.505(7) . ?
C29 C30 1.399(7) . ?
C29 C34 1.384(7) . ?
C30 H30 0.9300 . ?
C30 C31 1.393(7) . ?
C31 H31 0.9300 . ?
C31 C32 1.383(9) . ?
C32 H32 0.9300 . ?
C32 C33 1.388(8) . ?
C33 H33 0.9300 . ?
C33 C34 1.384(8) . ?
C34 H34 0.9300 . ?
